data_7159914
loop_
_publ_author_name
'Alexeev, Michael S.'
'Strelkova, Tatiana V.'
'Ilyin, Michael M.'
'Nelyubina, Yulia V.'
'Bespalov, Ivan A.'
'Medvedev, Michael G.'
'Khrustalev, Victor N.'
'Kuznetsov, Nikolai Yu'

_publ_section_title
;
 Amine adducts of triallylborane as highly reactive allylborating agents
 for Cu(I)-catalyzed allylation of chiral sulfinylimines.
;
_journal_issue 23
_journal_name_full 'Organic &amp; biomolecular chemistry'
_journal_page_first 4680
_journal_page_last 4696
_journal_paper_doi 10.1039/d4ob00291a
_journal_volume 22
_journal_year 2024
_chemical_absolute_configuration ad
_chemical_formula_moiety 'C14 H22 N2 O S'
_chemical_formula_sum 'C14 H22 N2 O S'
_chemical_formula_weight 266.39
_space_group_crystal_system monoclinic
_space_group_IT_number 4
_space_group_name_Hall 'P 2yb'
_space_group_name_H-M_alt 'P 1 21 1'
_atom_sites_solution_hydrogens mixed
_atom_sites_solution_primary dual
_audit_creation_date 2023-08-14
_audit_creation_method
;
Olex2 1.3
(compiled 2020.11.12 svn.r5f609507 for OlexSys, GUI svn.r6408)
;
_audit_update_record
;
2023-08-16 deposited with the CCDC.	2024-04-17 downloaded from the CCDC.
;
_cell_angle_alpha 90
_cell_angle_beta 108.897(2)
_cell_angle_gamma 90
_cell_formula_units_Z 2
_cell_length_a 10.7916(4)
_cell_length_b 6.2242(2)
_cell_length_c 11.7768(4)
_cell_measurement_reflns_used 5319
_cell_measurement_temperature 100
_cell_measurement_theta_max 30.60
_cell_measurement_theta_min 3.11
_cell_volume 748.40(5)
_computing_molecular_graphics 'Olex2 1.3 (Dolomanov et al., 2009)'
_computing_publication_material 'Olex2 1.3 (Dolomanov et al., 2009)'
_computing_structure_refinement 'XL  (Sheldrick, 2008)'
_computing_structure_solution 'SHELXT 2014/4 (Sheldrick, 2014)'
_diffrn_ambient_temperature 100
_diffrn_measured_fraction_theta_full 0.999
_diffrn_measured_fraction_theta_max 0.999
_diffrn_measurement_device_type 'Bruker Quest D8'
_diffrn_measurement_method '\f and \w scans'
_diffrn_radiation_monochromator graphite
_diffrn_radiation_type MoK\a
_diffrn_radiation_wavelength 0.71073
_diffrn_reflns_av_R_equivalents 0.0347
_diffrn_reflns_av_unetI/netI 0.0446
_diffrn_reflns_Laue_measured_fraction_full 0.999
_diffrn_reflns_Laue_measured_fraction_max 0.999
_diffrn_reflns_limit_h_max 11
_diffrn_reflns_limit_h_min -14
_diffrn_reflns_limit_k_max 8
_diffrn_reflns_limit_k_min -8
_diffrn_reflns_limit_l_max 16
_diffrn_reflns_limit_l_min -16
_diffrn_reflns_number 9895
_diffrn_reflns_point_group_measured_fraction_full 0.993
_diffrn_reflns_point_group_measured_fraction_max 0.990
_diffrn_reflns_theta_full 25.242
_diffrn_reflns_theta_max 28.997
_diffrn_reflns_theta_min 1.995
_diffrn_source_current 1.4
_diffrn_source_power 0.07
_diffrn_source_voltage 50.0
_diffrn_standards_number 0
_exptl_absorpt_coefficient_mu 0.208
_exptl_absorpt_correction_T_max 0.7461
_exptl_absorpt_correction_T_min 0.6473
_exptl_absorpt_correction_type multi-scan
_exptl_absorpt_process_details
;
SADABS-2016/2 (Bruker,2016/2) was used for absorption correction.
wR2(int) was 0.1129 before and 0.0536 after correction.
The Ratio of minimum to maximum transmission is 0.8676.
The \l/2 correction factor is Not present.
;
_exptl_crystal_colour colourless
_exptl_crystal_colour_primary colourless
_exptl_crystal_density_diffrn 1.182
_exptl_crystal_description needle
_exptl_crystal_F_000 288
_exptl_crystal_size_max 0.25
_exptl_crystal_size_mid 0.05
_exptl_crystal_size_min 0.05
_refine_diff_density_max 0.288
_refine_diff_density_min -0.195
_refine_diff_density_rms 0.040
_refine_ls_abs_structure_details
;
 Flack x determined using 1589 quotients [(I+)-(I-)]/[(I+)+(I-)]
 (Parsons, Flack and Wagner, Acta Cryst. B69 (2013) 249-259).
;
_refine_ls_abs_structure_Flack 0.03(3)
_refine_ls_extinction_method none
_refine_ls_goodness_of_fit_ref 1.039
_refine_ls_hydrogen_treatment constr
_refine_ls_matrix_type full
_refine_ls_number_parameters 167
_refine_ls_number_reflns 3943
_refine_ls_number_restraints 1
_refine_ls_restrained_S_all 1.039
_refine_ls_R_factor_all 0.0347
_refine_ls_R_factor_gt 0.0316
_refine_ls_shift/su_max 0.000
_refine_ls_shift/su_mean 0.000
_refine_ls_structure_factor_coef Fsqd
_refine_ls_weighting_details 'w=1/[\s^2^(Fo^2^)+(0.0358P)^2^+0.0575P] where P=(Fo^2^+2Fc^2^)/3'
_refine_ls_weighting_scheme calc
_refine_ls_wR_factor_gt 0.0750
_refine_ls_wR_factor_ref 0.0767
_reflns_Friedel_coverage 0.823
_reflns_Friedel_fraction_full 0.987
_reflns_Friedel_fraction_max 0.980
_reflns_number_gt 3721
_reflns_number_total 3943
_reflns_threshold_expression 'I > 2\s(I)'
_cod_data_source_file d4ob00291a3.cif
_cod_data_source_block Org
_cod_depositor_comments 'Adding full bibliography for 7159912--7159916.cif.'
_cod_database_code 7159914
_shelxl_version_number 2014/6
_shelx_space_group_comment
;
The symmetry employed for this shelxl refinement is uniquely defined
by the following loop, which should always be used as a source of
symmetry information in preference to the above space-group names.
They are only intended as comments.
;
_shelx_estimated_absorpt_t_max 0.990
_shelx_estimated_absorpt_t_min 0.950
_olex2_refinement_description
;
1. Fixed Uiso
 At 1.2 times of:
  All C(H) groups, All C(H,H) groups, All N(H) groups
 At 1.5 times of:
  All C(H,H,H) groups
2.a Riding coordinates:
 N1(H1)
2.b Ternary CH refined with riding coordinates:
 C1(H1A)
2.c Secondary CH2 refined with riding coordinates:
 C8(H8A,H8B)
2.d Aromatic/amide H refined with riding coordinates:
 C3(H3), C4(H4), C5(H5), C9(H9)
2.e X=CH2 refined with riding coordinates:
 C10(H10A,H10B)
2.f Idealised Me refined as rotating group:
 C7(H7A,H7B,H7C), C12(H12A,H12B,H12C), C13(H13A,H13B,H13C), C14(H14A,H14B,H14C)
;
_olex2_submission_special_instructions 'No special instructions were received'

loop_
_space_group_symop_operation_xyz
'x, y, z'
'-x, y+1/2, -z'

loop_
_atom_site_label
_atom_site_type_symbol
_atom_site_fract_x
_atom_site_fract_y
_atom_site_fract_z
_atom_site_U_iso_or_equiv
_atom_site_adp_type
_atom_site_occupancy
_atom_site_site_symmetry_order
_atom_site_calc_flag
_atom_site_refinement_flags_posn
_atom_site_refinement_flags_adp
_atom_site_refinement_flags_occupancy
_atom_site_disorder_assembly
_atom_site_disorder_group
S1 S 0.85635(4) 0.52078(8) 0.51751(4) 0.01549(11) Uani 1 1 d . . . . .
O1 O 0.99822(12) 0.5468(2) 0.58986(11) 0.0187(3) Uani 1 1 d . . . . .
N1 N 0.82339(15) 0.6588(3) 0.38996(13) 0.0165(3) Uani 1 1 d . . . . .
H1 H 0.8681 0.7809 0.3961 0.020 Uiso 1 1 d R U . . .
N2 N 0.59079(13) 0.5220(3) 0.18724(12) 0.0168(3) Uani 1 1 d . . . . .
C1 C 0.82690(16) 0.5233(4) 0.28692(14) 0.0153(3) Uani 1 1 d . . . . .
H1A H 0.8999 0.4169 0.3156 0.018 Uiso 1 1 calc R U . . .
C2 C 0.69823(18) 0.4027(3) 0.23742(16) 0.0146(4) Uani 1 1 d . . . . .
C3 C 0.69522(19) 0.1813(3) 0.24497(17) 0.0182(4) Uani 1 1 d . . . . .
H3 H 0.7731 0.1025 0.2827 0.022 Uiso 1 1 calc R U . . .
C4 C 0.5759(2) 0.0755(3) 0.19628(18) 0.0227(5) Uani 1 1 d . . . . .
H4 H 0.5707 -0.0766 0.1995 0.027 Uiso 1 1 calc R U . . .
C5 C 0.46543(19) 0.1973(3) 0.14322(18) 0.0207(4) Uani 1 1 d . . . . .
H5 H 0.3829 0.1296 0.1081 0.025 Uiso 1 1 calc R U . . .
C6 C 0.47569(18) 0.4202(3) 0.14149(17) 0.0175(4) Uani 1 1 d . . . . .
C7 C 0.35840(19) 0.5628(4) 0.08950(19) 0.0260(5) Uani 1 1 d . . . . .
H7A H 0.3405 0.6424 0.1543 0.039 Uiso 1 1 calc R U . . .
H7B H 0.2822 0.4746 0.0473 0.039 Uiso 1 1 calc R U . . .
H7C H 0.3761 0.6643 0.0330 0.039 Uiso 1 1 calc R U . . .
C8 C 0.85360(19) 0.6690(3) 0.19261(17) 0.0179(4) Uani 1 1 d . . . . .
H8A H 0.7755 0.7591 0.1547 0.021 Uiso 1 1 calc R U . . .
H8B H 0.9277 0.7658 0.2324 0.021 Uiso 1 1 calc R U . . .
C9 C 0.88535(19) 0.5420(4) 0.09770(16) 0.0211(4) Uani 1 1 d . . . . .
H9 H 0.8209 0.4456 0.0505 0.025 Uiso 1 1 calc R U . . .
C10 C 0.9970(2) 0.5557(4) 0.07559(19) 0.0279(5) Uani 1 1 d . . . . .
H10A H 1.0635 0.6507 0.1212 0.033 Uiso 1 1 calc R U . . .
H10B H 1.0113 0.4707 0.0140 0.033 Uiso 1 1 calc R U . . .
C11 C 0.76360(19) 0.6852(4) 0.59250(18) 0.0200(4) Uani 1 1 d . . . . .
C12 C 0.7897(2) 0.9236(3) 0.5862(2) 0.0234(4) Uani 1 1 d . . . . .
H12A H 0.8841 0.9503 0.6184 0.035 Uiso 1 1 calc R U . . .
H12B H 0.7453 1.0031 0.6337 0.035 Uiso 1 1 calc R U . . .
H12C H 0.7564 0.9715 0.5025 0.035 Uiso 1 1 calc R U . . .
C13 C 0.8097(3) 0.6061(4) 0.72255(19) 0.0323(5) Uani 1 1 d . . . . .
H13A H 0.7939 0.4513 0.7242 0.048 Uiso 1 1 calc R U . . .
H13B H 0.7612 0.6815 0.7679 0.048 Uiso 1 1 calc R U . . .
H13C H 0.9035 0.6350 0.7589 0.048 Uiso 1 1 calc R U . . .
C14 C 0.6201(2) 0.6302(4) 0.5299(2) 0.0346(6) Uani 1 1 d . . . . .
H14A H 0.5939 0.6796 0.4464 0.052 Uiso 1 1 calc R U . . .
H14B H 0.5661 0.7013 0.5714 0.052 Uiso 1 1 calc R U . . .
H14C H 0.6081 0.4743 0.5315 0.052 Uiso 1 1 calc R U . . .

loop_
_atom_site_aniso_label
_atom_site_aniso_U_11
_atom_site_aniso_U_22
_atom_site_aniso_U_33
_atom_site_aniso_U_23
_atom_site_aniso_U_13
_atom_site_aniso_U_12
S1 0.01609(19) 0.01169(19) 0.01660(19) 0.00102(19) 0.00242(15) 0.0003(2)
O1 0.0153(6) 0.0184(8) 0.0188(6) -0.0009(6) 0.0006(5) 0.0030(6)
N1 0.0199(8) 0.0121(8) 0.0149(7) -0.0006(6) 0.0020(6) -0.0016(6)
N2 0.0147(6) 0.0143(7) 0.0188(7) -0.0017(8) 0.0018(5) 0.0004(8)
C1 0.0154(7) 0.0119(7) 0.0167(7) -0.0002(9) 0.0024(6) 0.0002(9)
C2 0.0155(8) 0.0117(9) 0.0152(8) -0.0007(7) 0.0030(7) -0.0005(7)
C3 0.0189(9) 0.0128(9) 0.0212(9) -0.0006(7) 0.0041(7) 0.0010(8)
C4 0.0231(10) 0.0153(11) 0.0294(10) -0.0042(8) 0.0081(8) -0.0039(8)
C5 0.0178(9) 0.0197(10) 0.0246(10) -0.0061(8) 0.0069(8) -0.0052(8)
C6 0.0154(8) 0.0195(10) 0.0165(9) -0.0029(7) 0.0036(7) 0.0006(8)
C7 0.0161(8) 0.0288(15) 0.0291(10) -0.0037(9) 0.0016(8) 0.0046(8)
C8 0.0179(8) 0.0154(9) 0.0198(9) -0.0001(7) 0.0052(7) -0.0011(8)
C9 0.0249(9) 0.0178(11) 0.0185(8) -0.0007(8) 0.0042(7) -0.0011(9)
C10 0.0302(10) 0.0278(15) 0.0277(10) -0.0004(9) 0.0121(8) 0.0023(10)
C11 0.0190(9) 0.0182(10) 0.0247(10) 0.0012(8) 0.0097(8) 0.0020(8)
C12 0.0246(10) 0.0186(10) 0.0278(10) -0.0037(8) 0.0096(9) 0.0027(8)
C13 0.0407(13) 0.0347(13) 0.0275(11) 0.0070(10) 0.0195(10) 0.0094(10)
C14 0.0180(10) 0.0329(14) 0.0532(15) -0.0021(11) 0.0121(10) -0.0018(9)

loop_
_atom_type_symbol
_atom_type_description
_atom_type_scat_dispersion_real
_atom_type_scat_dispersion_imag
_atom_type_scat_source
C C 0.0033 0.0016 'International Tables Vol C Tables 4.2.6.8 and 6.1.1.4'
H H 0.0000 0.0000 'International Tables Vol C Tables 4.2.6.8 and 6.1.1.4'
N N 0.0061 0.0033 'International Tables Vol C Tables 4.2.6.8 and 6.1.1.4'
O O 0.0106 0.0060 'International Tables Vol C Tables 4.2.6.8 and 6.1.1.4'
S S 0.1246 0.1234 'International Tables Vol C Tables 4.2.6.8 and 6.1.1.4'

loop_
_geom_angle_atom_site_label_1
_geom_angle_atom_site_label_2
_geom_angle_atom_site_label_3
_geom_angle
_geom_angle_site_symmetry_1
_geom_angle_site_symmetry_3
_geom_angle_publ_flag
O1 S1 N1 109.70(8) . . ?
O1 S1 C11 106.29(9) . . ?
N1 S1 C11 98.93(9) . . ?
S1 N1 H1 114.5 . . ?
C1 N1 S1 112.87(13) . . ?
C1 N1 H1 113.2 . . ?
C6 N2 C2 118.10(19) . . ?
N1 C1 H1A 108.9 . . ?
N1 C1 C2 109.36(14) . . ?
N1 C1 C8 108.43(18) . . ?
C2 C1 H1A 108.9 . . ?
C2 C1 C8 112.18(14) . . ?
C8 C1 H1A 108.9 . . ?
N2 C2 C1 116.60(18) . . ?
N2 C2 C3 123.03(18) . . ?
C3 C2 C1 120.37(18) . . ?
C2 C3 H3 120.6 . . ?
C2 C3 C4 118.84(19) . . ?
C4 C3 H3 120.6 . . ?
C3 C4 H4 120.8 . . ?
C5 C4 C3 118.32(19) . . ?
C5 C4 H4 120.8 . . ?
C4 C5 H5 120.2 . . ?
C4 C5 C6 119.54(19) . . ?
C6 C5 H5 120.2 . . ?
N2 C6 C5 122.14(19) . . ?
N2 C6 C7 115.62(19) . . ?
C5 C6 C7 122.23(18) . . ?
C6 C7 H7A 109.5 . . ?
C6 C7 H7B 109.5 . . ?
C6 C7 H7C 109.5 . . ?
H7A C7 H7B 109.5 . . ?
H7A C7 H7C 109.5 . . ?
H7B C7 H7C 109.5 . . ?
C1 C8 H8A 109.3 . . ?
C1 C8 H8B 109.3 . . ?
H8A C8 H8B 107.9 . . ?
C9 C8 C1 111.78(17) . . ?
C9 C8 H8A 109.3 . . ?
C9 C8 H8B 109.3 . . ?
C8 C9 H9 118.0 . . ?
C10 C9 C8 124.0(2) . . ?
C10 C9 H9 118.0 . . ?
C9 C10 H10A 120.0 . . ?
C9 C10 H10B 120.0 . . ?
H10A C10 H10B 120.0 . . ?
C12 C11 S1 112.43(14) . . ?
C12 C11 C13 111.0(2) . . ?
C12 C11 C14 111.83(19) . . ?
C13 C11 S1 104.48(15) . . ?
C14 C11 S1 105.54(15) . . ?
C14 C11 C13 111.25(19) . . ?
C11 C12 H12A 109.5 . . ?
C11 C12 H12B 109.5 . . ?
C11 C12 H12C 109.5 . . ?
H12A C12 H12B 109.5 . . ?
H12A C12 H12C 109.5 . . ?
H12B C12 H12C 109.5 . . ?
C11 C13 H13A 109.5 . . ?
C11 C13 H13B 109.5 . . ?
C11 C13 H13C 109.5 . . ?
H13A C13 H13B 109.5 . . ?
H13A C13 H13C 109.5 . . ?
H13B C13 H13C 109.5 . . ?
C11 C14 H14A 109.5 . . ?
C11 C14 H14B 109.5 . . ?
C11 C14 H14C 109.5 . . ?
H14A C14 H14B 109.5 . . ?
H14A C14 H14C 109.5 . . ?
H14B C14 H14C 109.5 . . ?

loop_
_geom_bond_atom_site_label_1
_geom_bond_atom_site_label_2
_geom_bond_distance
_geom_bond_site_symmetry_2
_geom_bond_publ_flag
S1 O1 1.5004(13) . ?
S1 N1 1.6657(16) . ?
S1 C11 1.844(2) . ?
N1 H1 0.8907 . ?
N1 C1 1.488(2) . ?
N2 C2 1.342(2) . ?
N2 C6 1.342(2) . ?
C1 H1A 1.0000 . ?
C1 C2 1.519(3) . ?
C1 C8 1.532(3) . ?
C2 C3 1.382(3) . ?
C3 H3 0.9500 . ?
C3 C4 1.394(3) . ?
C4 H4 0.9500 . ?
C4 C5 1.380(3) . ?
C5 H5 0.9500 . ?
C5 C6 1.392(3) . ?
C6 C7 1.504(3) . ?
C7 H7A 0.9800 . ?
C7 H7B 0.9800 . ?
C7 H7C 0.9800 . ?
C8 H8A 0.9900 . ?
C8 H8B 0.9900 . ?
C8 C9 1.496(3) . ?
C9 H9 0.9500 . ?
C9 C10 1.316(3) . ?
C10 H10A 0.9500 . ?
C10 H10B 0.9500 . ?
C11 C12 1.517(3) . ?
C11 C13 1.530(3) . ?
C11 C14 1.522(3) . ?
C12 H12A 0.9800 . ?
C12 H12B 0.9800 . ?
C12 H12C 0.9800 . ?
C13 H13A 0.9800 . ?
C13 H13B 0.9800 . ?
C13 H13C 0.9800 . ?
C14 H14A 0.9800 . ?
C14 H14B 0.9800 . ?
C14 H14C 0.9800 . ?

loop_
_geom_torsion_atom_site_label_1
_geom_torsion_atom_site_label_2
_geom_torsion_atom_site_label_3
_geom_torsion_atom_site_label_4
_geom_torsion
_geom_torsion_site_symmetry_1
_geom_torsion_site_symmetry_2
_geom_torsion_site_symmetry_3
_geom_torsion_site_symmetry_4
_geom_torsion_publ_flag
S1 N1 C1 C2 81.01(17) . . . . ?
S1 N1 C1 C8 -156.39(12) . . . . ?
O1 S1 N1 C1 96.78(13) . . . . ?
O1 S1 C11 C12 66.33(17) . . . . ?
O1 S1 C11 C13 -54.10(17) . . . . ?
O1 S1 C11 C14 -171.50(15) . . . . ?
N1 S1 C11 C12 -47.33(16) . . . . ?
N1 S1 C11 C13 -167.77(15) . . . . ?
N1 S1 C11 C14 74.83(16) . . . . ?
N1 C1 C2 N2 65.5(2) . . . . ?
N1 C1 C2 C3 -114.5(2) . . . . ?
N1 C1 C8 C9 168.54(15) . . . . ?
N2 C2 C3 C4 1.3(3) . . . . ?
C1 C2 C3 C4 -178.61(16) . . . . ?
C1 C8 C9 C10 -119.1(2) . . . . ?
C2 N2 C6 C5 -0.9(3) . . . . ?
C2 N2 C6 C7 178.42(16) . . . . ?
C2 C1 C8 C9 -70.6(2) . . . . ?
C2 C3 C4 C5 -0.5(3) . . . . ?
C3 C4 C5 C6 -1.0(3) . . . . ?
C4 C5 C6 N2 1.8(3) . . . . ?
C4 C5 C6 C7 -177.54(18) . . . . ?
C6 N2 C2 C1 179.31(15) . . . . ?
C6 N2 C2 C3 -0.7(3) . . . . ?
C8 C1 C2 N2 -54.8(2) . . . . ?
C8 C1 C2 C3 125.2(2) . . . . ?
C11 S1 N1 C1 -152.25(13) . . . . ?
